data_8103888
loop_
_publ_author_name
'Haines, J.'
'Cambon, O.'
'Chateau, C.'
'Astier, R.'
'Fertey, P.'

_publ_section_title
;
 Crystal structures of alpha-quartz homeotypes boron phosphate and boron
 arsenate: structure - property relationships
;
_journal_name_full 'Zeitschrift fuer Kristallographie (149,1979-)'
_journal_page_first 32
_journal_page_last 37
_journal_volume 219
_journal_year 2004
_chemical_formula_sum 'As B O4'
_chemical_name_systematic 'B (As O4)'
_space_group_IT_number 152
_symmetry_space_group_name_Hall 'P 31 2"'
_symmetry_space_group_name_H-M 'P 31 2 1'
_cell_angle_alpha 90
_cell_angle_beta 90
_cell_angle_gamma 120
_cell_formula_units_Z 3
_cell_length_a 4.547
_cell_length_b 4.547
_cell_length_c 10.304
_cell_volume 184.496
_citation_journal_id_ASTM ZEKRDZ
_cod_data_source_file Haines_ZEKRDZ_2004_1223.cif
_cod_data_source_block As1B1O4
_cod_original_cell_volume 184.4958
_cod_original_formula_sum 'As1 B1 O4'
_cod_database_code 8103888

loop_
_symmetry_equiv_pos_as_xyz
x,y,z
-y,x-y,z+1/3
-x+y,-x,z+2/3
y,x,-z
-x,-x+y,-z+1/3
x-y,-y,-z+2/3

loop_
_atom_site_label
_atom_site_type_symbol
_atom_site_fract_x
_atom_site_fract_y
_atom_site_fract_z
_atom_site_occupancy
_atom_site_U_iso_or_equiv
As1 As+5 -0.45657 0 0.8333 1 0.0
O1 O-2 -0.4024 -0.2781 0.37238 1 0.0
O2 O-2 -0.3952 -0.3114 0.8884 1 0.0
B1 B+3 -0.4609 0 0.3333 1 0.0
